data_7711370
loop_
_publ_author_name
'Stamou, Christina'
'Lada, Zoi G.'
'Chasapis, Christos T.'
'Papaioannou, Dionissios'
'Dechambenoit, Pierre'
'Perlepes, Spyros P.'

_publ_section_title
;
 Indium(iii)/2-benzoylpyridine chemistry: interesting indium(iii)
 bromide-assisted transformations of the ligand
;
_journal_name_full 'Dalton Transactions'
_journal_paper_doi 10.1039/D2DT02851D
_journal_year 2022
_chemical_formula_moiety 'C14 H15 Cl3 In N O2, C12 H9 N O'
_chemical_formula_sum 'C26 H24 Cl3 In N2 O3'
_chemical_formula_weight 633.64
_space_group_crystal_system monoclinic
_space_group_IT_number 14
_space_group_name_Hall '-P 2ybc'
_space_group_name_H-M_alt 'P 1 21/c 1'
_atom_sites_solution_hydrogens mixed
_audit_creation_method SHELXL-2014/7
_audit_update_record
;
2022-08-29 deposited with the CCDC.	2022-09-28 downloaded from the CCDC.
;
_cell_angle_alpha 90
_cell_angle_beta 100.390(2)
_cell_angle_gamma 90
_cell_formula_units_Z 4
_cell_length_a 17.5180(9)
_cell_length_b 7.7740(4)
_cell_length_c 19.4933(9)
_cell_measurement_reflns_used 9860
_cell_measurement_temperature 120(2)
_cell_measurement_theta_max 26.05
_cell_measurement_theta_min 2.24
_cell_volume 2611.2(2)
_computing_cell_refinement 'Bruker SAINT'
_computing_data_collection 'Bruker APEX2'
_computing_data_reduction 'Bruker SAINT'
_computing_structure_refinement 'SHELXL-2014/7 (Sheldrick, 2014)'
_computing_structure_solution 'Intrinsic Phasing (Bruker)'
_diffrn_ambient_temperature 120(2)
_diffrn_measured_fraction_theta_full 1.000
_diffrn_measured_fraction_theta_max 0.985
_diffrn_measurement_device_type 'Bruker APEX-II Quasar'
_diffrn_measurement_method 'phi and omega scans'
_diffrn_radiation_type MoK\a
_diffrn_radiation_wavelength 0.71073
_diffrn_reflns_av_R_equivalents 0.0725
_diffrn_reflns_av_unetI/netI 0.0367
_diffrn_reflns_Laue_measured_fraction_full 1.000
_diffrn_reflns_Laue_measured_fraction_max 0.985
_diffrn_reflns_limit_h_max 23
_diffrn_reflns_limit_h_min -23
_diffrn_reflns_limit_k_max 10
_diffrn_reflns_limit_k_min -10
_diffrn_reflns_limit_l_max 26
_diffrn_reflns_limit_l_min -26
_diffrn_reflns_number 86266
_diffrn_reflns_point_group_measured_fraction_full 1.000
_diffrn_reflns_point_group_measured_fraction_max 0.985
_diffrn_reflns_theta_full 25.242
_diffrn_reflns_theta_max 28.906
_diffrn_reflns_theta_min 2.124
_diffrn_source 'Incoatec microfocus sealed tube'
_exptl_absorpt_coefficient_mu 1.243
_exptl_absorpt_correction_T_max 0.7458
_exptl_absorpt_correction_T_min 0.6321
_exptl_absorpt_correction_type multi-scan
_exptl_absorpt_process_details SADABS
_exptl_crystal_colour colourless
_exptl_crystal_density_diffrn 1.612
_exptl_crystal_density_meas ?
_exptl_crystal_description parallelipiped
_exptl_crystal_F_000 1272
_exptl_crystal_size_max 0.460
_exptl_crystal_size_mid 0.150
_exptl_crystal_size_min 0.050
_refine_diff_density_max 0.473
_refine_diff_density_min -0.716
_refine_diff_density_rms 0.083
_refine_ls_extinction_method none
_refine_ls_goodness_of_fit_ref 1.028
_refine_ls_hydrogen_treatment mixed
_refine_ls_matrix_type full
_refine_ls_number_parameters 320
_refine_ls_number_reflns 6788
_refine_ls_number_restraints 1
_refine_ls_restrained_S_all 1.028
_refine_ls_R_factor_all 0.0372
_refine_ls_R_factor_gt 0.0250
_refine_ls_shift/su_max 0.002
_refine_ls_shift/su_mean 0.000
_refine_ls_structure_factor_coef Fsqd
_refine_ls_weighting_details 'w=1/[\s^2^(Fo^2^)+(0.0213P)^2^+1.0526P] where P=(Fo^2^+2Fc^2^)/3'
_refine_ls_weighting_scheme calc
_refine_ls_wR_factor_gt 0.0516
_refine_ls_wR_factor_ref 0.0554
_reflns_Friedel_coverage 0.000
_reflns_number_gt 5634
_reflns_number_total 6788
_reflns_threshold_expression 'I > 2\s(I)'
_cod_data_source_file d2dt02851d2.cif
_cod_data_source_block shelx_CCDC1
_cod_depositor_comments
;
The following automatic conversions were performed:

data item '_exptl_crystal_density_meas' value 'not measured' was
changed to '?' -- the value is perceived as not measured.

Automatic conversion script
Id: cif_fix_values 7556 2019-12-06 15:28:31Z antanas 
;
_cod_original_sg_symbol_H-M 'P 21/c'
_cod_database_code 7711370
_shelx_shelxl_version_number 2014/7
_shelx_space_group_comment
;
The symmetry employed for this shelxl refinement is uniquely defined
by the following loop, which should always be used as a source of
symmetry information in preference to the above space-group names.
They are only intended as comments.
;
_shelx_estimated_absorpt_t_min 0.599
_shelx_estimated_absorpt_t_max 0.940

loop_
_space_group_symop_operation_xyz
'x, y, z'
'-x, y+1/2, -z+1/2'
'-x, -y, -z'
'x, -y-1/2, z-1/2'

loop_
_atom_site_label
_atom_site_type_symbol
_atom_site_fract_x
_atom_site_fract_y
_atom_site_fract_z
_atom_site_U_iso_or_equiv
_atom_site_adp_type
_atom_site_occupancy
_atom_site_site_symmetry_order
_atom_site_calc_flag
_atom_site_refinement_flags_posn
_atom_site_refinement_flags_adp
_atom_site_refinement_flags_occupancy
_atom_site_disorder_assembly
_atom_site_disorder_group
In1 In 0.23351(2) 0.35690(2) 0.47137(2) 0.01292(4) Uani 1 1 d . . . . .
Cl2 Cl 0.26181(3) 0.52853(6) 0.37638(2) 0.02182(11) Uani 1 1 d . . . . .
Cl3 Cl 0.30517(3) 0.09546(6) 0.46951(2) 0.02218(11) Uani 1 1 d . . . . .
Cl1 Cl 0.10738(3) 0.25209(6) 0.41200(2) 0.02261(11) Uani 1 1 d . . . . .
O2 O 0.33042(8) 0.47959(17) 0.54243(6) 0.0193(3) Uani 1 1 d D . . . .
O1 O 0.18957(7) 0.26721(16) 0.57332(6) 0.0161(3) Uani 1 1 d . . . . .
O3 O 0.31023(8) 0.08414(17) 0.70428(7) 0.0221(3) Uani 1 1 d . . . . .
N1 N 0.17032(9) 0.57648(19) 0.51700(7) 0.0143(3) Uani 1 1 d . . . . .
N2 N 0.31410(9) 0.5174(2) 0.67539(7) 0.0166(3) Uani 1 1 d . . . . .
C6 C 0.13569(11) 0.3521(2) 0.58897(9) 0.0143(4) Uani 1 1 d . . . . .
C5 C 0.12604(11) 0.5341(2) 0.56461(9) 0.0142(4) Uani 1 1 d . . . . .
C16 C 0.27259(12) 0.3939(3) 0.77510(9) 0.0210(4) Uani 1 1 d . . . . .
H16 H 0.2705 0.2971 0.8045 0.025 Uiso 1 1 calc R U . . .
C25 C 0.40769(11) 0.5045(2) 0.52849(10) 0.0185(4) Uani 1 1 d . . . . .
H25A H 0.4071 0.4954 0.4777 0.022 Uiso 1 1 calc R U . . .
H25B H 0.4425 0.4140 0.5523 0.022 Uiso 1 1 calc R U . . .
C7 C 0.08453(11) 0.2752(2) 0.63331(9) 0.0143(4) Uani 1 1 d . . . . .
C4 C 0.08234(11) 0.6558(2) 0.59205(9) 0.0173(4) Uani 1 1 d . . . . .
H4 H 0.0519 0.6241 0.6257 0.021 Uiso 1 1 calc R U . . .
C8 C 0.00492(11) 0.3049(2) 0.62088(9) 0.0172(4) Uani 1 1 d . . . . .
H8 H -0.0176 0.3828 0.5854 0.021 Uiso 1 1 calc R U . . .
C9 C -0.04145(12) 0.2199(3) 0.66081(10) 0.0217(4) Uani 1 1 d . . . . .
H9 H -0.0961 0.2367 0.6515 0.026 Uiso 1 1 calc R U . . .
C3 C 0.08376(12) 0.8251(2) 0.56945(10) 0.0203(4) Uani 1 1 d . . . . .
H3 H 0.0527 0.9102 0.5861 0.024 Uiso 1 1 calc R U . . .
C19 C 0.42297(11) 0.2206(2) 0.67927(9) 0.0159(4) Uani 1 1 d . . . . .
C13 C 0.28001(12) 0.6643(2) 0.68814(10) 0.0194(4) Uani 1 1 d . . . . .
H13 H 0.2823 0.7590 0.6577 0.023 Uiso 1 1 calc R U . . .
C17 C 0.31011(11) 0.3842(2) 0.71857(9) 0.0165(4) Uani 1 1 d . . . . .
C23 C 0.51294(12) 0.0875(3) 0.61587(10) 0.0220(4) Uani 1 1 d . . . . .
H23 H 0.5246 0.0009 0.5849 0.026 Uiso 1 1 calc R U . . .
C26 C 0.43731(13) 0.6787(3) 0.55412(12) 0.0284(5) Uani 1 1 d . . . . .
H26A H 0.4017 0.7676 0.5317 0.043 Uiso 1 1 calc R U . . .
H26B H 0.4889 0.6972 0.5426 0.043 Uiso 1 1 calc R U . . .
H26C H 0.4407 0.6849 0.6048 0.043 Uiso 1 1 calc R U . . .
C24 C 0.44076(11) 0.0912(2) 0.63525(9) 0.0181(4) Uani 1 1 d . . . . .
H24 H 0.4033 0.0055 0.6185 0.022 Uiso 1 1 calc R U . . .
C15 C 0.23818(12) 0.5481(3) 0.78777(10) 0.0248(5) Uani 1 1 d . . . . .
H15 H 0.2125 0.5592 0.8265 0.030 Uiso 1 1 calc R U . . .
C1 C 0.17350(11) 0.7399(2) 0.49763(9) 0.0180(4) Uani 1 1 d . . . . .
H1 H 0.2062 0.7699 0.4655 0.022 Uiso 1 1 calc R U . . .
C18 C 0.34553(11) 0.2177(2) 0.70053(9) 0.0164(4) Uani 1 1 d . . . . .
C12 C 0.11761(12) 0.1630(2) 0.68640(9) 0.0183(4) Uani 1 1 d . . . . .
H12 H 0.1718 0.1406 0.6943 0.022 Uiso 1 1 calc R U . . .
C2 C 0.13078(12) 0.8679(2) 0.52270(10) 0.0209(4) Uani 1 1 d . . . . .
H2 H 0.1340 0.9836 0.5078 0.025 Uiso 1 1 calc R U . . .
C14 C 0.24148(12) 0.6854(3) 0.74363(10) 0.0235(4) Uani 1 1 d . . . . .
H14 H 0.2178 0.7921 0.7511 0.028 Uiso 1 1 calc R U . . .
C10 C -0.00836(12) 0.1109(3) 0.71399(10) 0.0230(4) Uani 1 1 d . . . . .
H10 H -0.0403 0.0539 0.7414 0.028 Uiso 1 1 calc R U . . .
C20 C 0.47833(12) 0.3441(3) 0.70434(10) 0.0221(4) Uani 1 1 d . . . . .
H20 H 0.4662 0.4333 0.7339 0.027 Uiso 1 1 calc R U . . .
C11 C 0.07086(12) 0.0845(3) 0.72751(10) 0.0216(4) Uani 1 1 d . . . . .
H11 H 0.0934 0.0124 0.7651 0.026 Uiso 1 1 calc R U . . .
C21 C 0.55128(12) 0.3372(3) 0.68618(11) 0.0265(5) Uani 1 1 d . . . . .
H21 H 0.5896 0.4197 0.7044 0.032 Uiso 1 1 calc R U . . .
C22 C 0.56821(12) 0.2096(3) 0.64146(10) 0.0238(4) Uani 1 1 d . . . . .
H22 H 0.6179 0.2062 0.6284 0.029 Uiso 1 1 calc R U . . .
H2ET H 0.3308(13) 0.486(3) 0.5887(5) 0.029 Uiso 1 1 d D U . . .

loop_
_atom_site_aniso_label
_atom_site_aniso_U_11
_atom_site_aniso_U_22
_atom_site_aniso_U_33
_atom_site_aniso_U_23
_atom_site_aniso_U_13
_atom_site_aniso_U_12
In1 0.01596(7) 0.01252(7) 0.01041(6) 0.00098(5) 0.00274(5) -0.00135(5)
Cl2 0.0304(3) 0.0219(2) 0.0143(2) 0.00449(18) 0.00678(19) -0.0044(2)
Cl3 0.0255(3) 0.0193(2) 0.0217(2) -0.00056(18) 0.0040(2) 0.00559(19)
Cl1 0.0204(3) 0.0219(3) 0.0228(2) 0.00233(19) -0.00345(19) -0.00462(19)
O2 0.0165(7) 0.0289(8) 0.0128(6) -0.0042(6) 0.0037(5) -0.0048(6)
O1 0.0199(7) 0.0141(7) 0.0151(6) 0.0014(5) 0.0049(5) 0.0011(5)
O3 0.0237(8) 0.0164(7) 0.0269(7) 0.0032(6) 0.0064(6) 0.0009(6)
N1 0.0161(8) 0.0127(8) 0.0134(7) 0.0003(6) 0.0006(6) -0.0032(6)
N2 0.0196(9) 0.0161(8) 0.0131(7) -0.0028(6) 0.0007(6) -0.0004(6)
C6 0.0163(10) 0.0168(9) 0.0087(8) -0.0023(7) -0.0006(7) -0.0018(7)
C5 0.0145(9) 0.0140(9) 0.0137(8) -0.0011(7) 0.0010(7) -0.0030(7)
C16 0.0245(11) 0.0237(11) 0.0146(9) 0.0001(8) 0.0028(8) 0.0013(8)
C25 0.0167(10) 0.0207(10) 0.0187(9) -0.0024(8) 0.0048(8) -0.0015(8)
C7 0.0192(10) 0.0117(9) 0.0127(8) -0.0028(7) 0.0049(7) -0.0033(7)
C4 0.0178(10) 0.0167(10) 0.0171(9) -0.0020(7) 0.0019(7) -0.0023(8)
C8 0.0190(10) 0.0182(10) 0.0141(8) -0.0004(7) 0.0019(7) -0.0028(8)
C9 0.0187(11) 0.0267(11) 0.0208(9) -0.0025(8) 0.0061(8) -0.0038(8)
C3 0.0235(11) 0.0154(10) 0.0213(10) -0.0041(7) 0.0015(8) 0.0007(8)
C19 0.0171(10) 0.0152(10) 0.0142(8) 0.0022(7) -0.0004(7) 0.0015(7)
C13 0.0243(11) 0.0148(10) 0.0171(9) -0.0026(7) -0.0019(8) 0.0013(8)
C17 0.0167(10) 0.0178(10) 0.0137(8) -0.0015(7) -0.0011(7) 0.0007(7)
C23 0.0243(11) 0.0185(10) 0.0237(10) -0.0011(8) 0.0056(8) 0.0057(8)
C26 0.0256(12) 0.0231(11) 0.0391(12) -0.0062(9) 0.0127(10) -0.0070(9)
C24 0.0198(10) 0.0139(9) 0.0195(9) -0.0003(7) 0.0007(8) -0.0002(8)
C15 0.0255(12) 0.0330(12) 0.0158(9) -0.0078(8) 0.0036(8) 0.0051(9)
C1 0.0209(11) 0.0159(10) 0.0171(9) 0.0012(7) 0.0026(8) -0.0049(8)
C18 0.0212(10) 0.0168(10) 0.0100(8) 0.0010(7) -0.0007(7) 0.0019(8)
C12 0.0215(10) 0.0175(10) 0.0164(9) -0.0015(7) 0.0047(8) -0.0014(8)
C2 0.0266(11) 0.0129(10) 0.0220(10) 0.0001(7) 0.0013(8) -0.0036(8)
C14 0.0254(11) 0.0235(11) 0.0189(9) -0.0096(8) -0.0030(8) 0.0062(9)
C10 0.0279(12) 0.0252(11) 0.0187(9) -0.0010(8) 0.0119(8) -0.0080(9)
C20 0.0217(11) 0.0222(11) 0.0212(10) -0.0055(8) 0.0006(8) 0.0007(8)
C11 0.0298(12) 0.0207(10) 0.0141(9) 0.0038(8) 0.0036(8) -0.0028(9)
C21 0.0184(11) 0.0274(12) 0.0307(11) -0.0049(9) -0.0035(9) -0.0037(9)
C22 0.0161(11) 0.0274(11) 0.0276(10) 0.0028(9) 0.0031(8) 0.0029(9)

loop_
_atom_type_symbol
_atom_type_description
_atom_type_scat_dispersion_real
_atom_type_scat_dispersion_imag
_atom_type_scat_source
C C 0.0033 0.0016 'International Tables Vol C Tables 4.2.6.8 and 6.1.1.4'
H H 0.0000 0.0000 'International Tables Vol C Tables 4.2.6.8 and 6.1.1.4'
N N 0.0061 0.0033 'International Tables Vol C Tables 4.2.6.8 and 6.1.1.4'
O O 0.0106 0.0060 'International Tables Vol C Tables 4.2.6.8 and 6.1.1.4'
In In -0.7276 1.3100 'International Tables Vol C Tables 4.2.6.8 and 6.1.1.4'
Cl Cl 0.1484 0.1585 'International Tables Vol C Tables 4.2.6.8 and 6.1.1.4'

loop_
_geom_angle_atom_site_label_1
_geom_angle_atom_site_label_2
_geom_angle_atom_site_label_3
_geom_angle
_geom_angle_site_symmetry_1
_geom_angle_site_symmetry_3
_geom_angle_publ_flag
O2 In1 N1 78.79(5) . . ?
O2 In1 O1 85.98(4) . . ?
N1 In1 O1 68.96(5) . . ?
O2 In1 Cl3 91.74(4) . . ?
N1 In1 Cl3 157.99(4) . . ?
O1 In1 Cl3 90.77(3) . . ?
O2 In1 Cl2 90.09(4) . . ?
N1 In1 Cl2 93.81(4) . . ?
O1 In1 Cl2 162.75(3) . . ?
Cl3 In1 Cl2 106.143(17) . . ?
O2 In1 Cl1 166.01(3) . . ?
N1 In1 Cl1 88.48(4) . . ?
O1 In1 Cl1 84.03(3) . . ?
Cl3 In1 Cl1 98.153(18) . . ?
Cl2 In1 Cl1 96.588(17) . . ?
C25 O2 In1 125.63(10) . . ?
C25 O2 H2ET 110.0(14) . . ?
In1 O2 H2ET 121.3(14) . . ?
C6 O1 In1 115.45(11) . . ?
C1 N1 C5 119.10(16) . . ?
C1 N1 In1 123.49(12) . . ?
C5 N1 In1 117.39(12) . . ?
C13 N2 C17 117.89(16) . . ?
O1 C6 C7 119.93(16) . . ?
O1 C6 C5 118.45(16) . . ?
C7 C6 C5 121.58(16) . . ?
N1 C5 C4 121.59(16) . . ?
N1 C5 C6 113.78(15) . . ?
C4 C5 C6 124.34(16) . . ?
C17 C16 C15 118.29(18) . . ?
C17 C16 H16 120.9 . . ?
C15 C16 H16 120.9 . . ?
O2 C25 C26 109.76(15) . . ?
O2 C25 H25A 109.7 . . ?
C26 C25 H25A 109.7 . . ?
O2 C25 H25B 109.7 . . ?
C26 C25 H25B 109.7 . . ?
H25A C25 H25B 108.2 . . ?
C8 C7 C12 120.12(17) . . ?
C8 C7 C6 121.66(16) . . ?
C12 C7 C6 118.13(17) . . ?
C5 C4 C3 118.85(17) . . ?
C5 C4 H4 120.6 . . ?
C3 C4 H4 120.6 . . ?
C9 C8 C7 119.49(18) . . ?
C9 C8 H8 120.3 . . ?
C7 C8 H8 120.3 . . ?
C10 C9 C8 120.21(19) . . ?
C10 C9 H9 119.9 . . ?
C8 C9 H9 119.9 . . ?
C2 C3 C4 119.07(18) . . ?
C2 C3 H3 120.5 . . ?
C4 C3 H3 120.5 . . ?
C20 C19 C24 119.75(18) . . ?
C20 C19 C18 121.73(17) . . ?
C24 C19 C18 118.46(17) . . ?
N2 C13 C14 123.04(18) . . ?
N2 C13 H13 118.5 . . ?
C14 C13 H13 118.5 . . ?
N2 C17 C16 122.89(17) . . ?
N2 C17 C18 116.52(15) . . ?
C16 C17 C18 120.52(17) . . ?
C22 C23 C24 120.11(18) . . ?
C22 C23 H23 119.9 . . ?
C24 C23 H23 119.9 . . ?
C25 C26 H26A 109.5 . . ?
C25 C26 H26B 109.5 . . ?
H26A C26 H26B 109.5 . . ?
C25 C26 H26C 109.5 . . ?
H26A C26 H26C 109.5 . . ?
H26B C26 H26C 109.5 . . ?
C23 C24 C19 120.00(18) . . ?
C23 C24 H24 120.0 . . ?
C19 C24 H24 120.0 . . ?
C14 C15 C16 119.38(18) . . ?
C14 C15 H15 120.3 . . ?
C16 C15 H15 120.3 . . ?
N1 C1 C2 122.20(17) . . ?
N1 C1 H1 118.9 . . ?
C2 C1 H1 118.9 . . ?
O3 C18 C19 121.88(17) . . ?
O3 C18 C17 118.99(17) . . ?
C19 C18 C17 119.13(16) . . ?
C11 C12 C7 119.58(19) . . ?
C11 C12 H12 120.2 . . ?
C7 C12 H12 120.2 . . ?
C3 C2 C1 119.11(18) . . ?
C3 C2 H2 120.4 . . ?
C1 C2 H2 120.4 . . ?
C15 C14 C13 118.50(18) . . ?
C15 C14 H14 120.7 . . ?
C13 C14 H14 120.7 . . ?
C11 C10 C9 120.35(18) . . ?
C11 C10 H10 119.8 . . ?
C9 C10 H10 119.8 . . ?
C21 C20 C19 119.99(18) . . ?
C21 C20 H20 120.0 . . ?
C19 C20 H20 120.0 . . ?
C10 C11 C12 120.17(18) . . ?
C10 C11 H11 119.9 . . ?
C12 C11 H11 119.9 . . ?
C22 C21 C20 119.95(19) . . ?
C22 C21 H21 120.0 . . ?
C20 C21 H21 120.0 . . ?
C23 C22 C21 120.16(19) . . ?
C23 C22 H22 119.9 . . ?
C21 C22 H22 119.9 . . ?

loop_
_geom_bond_atom_site_label_1
_geom_bond_atom_site_label_2
_geom_bond_distance
_geom_bond_site_symmetry_2
_geom_bond_publ_flag
In1 O2 2.2051(13) . ?
In1 N1 2.2991(15) . ?
In1 O1 2.3623(12) . ?
In1 Cl3 2.3926(5) . ?
In1 Cl2 2.4053(4) . ?
In1 Cl1 2.4419(5) . ?
O2 C25 1.441(2) . ?
O2 H2ET 0.903(9) . ?
O1 C6 1.234(2) . ?
O3 C18 1.217(2) . ?
N1 C1 1.329(2) . ?
N1 C5 1.353(2) . ?
N2 C13 1.333(2) . ?
N2 C17 1.344(2) . ?
C6 C7 1.479(2) . ?
C6 C5 1.492(3) . ?
C5 C4 1.384(3) . ?
C16 C17 1.383(3) . ?
C16 C15 1.384(3) . ?
C16 H16 0.9500 . ?
C25 C26 1.503(3) . ?
C25 H25A 0.9900 . ?
C25 H25B 0.9900 . ?
C7 C8 1.391(3) . ?
C7 C12 1.397(3) . ?
C4 C3 1.390(3) . ?
C4 H4 0.9500 . ?
C8 C9 1.389(3) . ?
C8 H8 0.9500 . ?
C9 C10 1.383(3) . ?
C9 H9 0.9500 . ?
C3 C2 1.375(3) . ?
C3 H3 0.9500 . ?
C19 C20 1.389(3) . ?
C19 C24 1.394(3) . ?
C19 C18 1.489(3) . ?
C13 C14 1.384(3) . ?
C13 H13 0.9500 . ?
C17 C18 1.505(3) . ?
C23 C22 1.383(3) . ?
C23 C24 1.384(3) . ?
C23 H23 0.9500 . ?
C26 H26A 0.9800 . ?
C26 H26B 0.9800 . ?
C26 H26C 0.9800 . ?
C24 H24 0.9500 . ?
C15 C14 1.379(3) . ?
C15 H15 0.9500 . ?
C1 C2 1.386(3) . ?
C1 H1 0.9500 . ?
C12 C11 1.386(3) . ?
C12 H12 0.9500 . ?
C2 H2 0.9500 . ?
C14 H14 0.9500 . ?
C10 C11 1.381(3) . ?
C10 H10 0.9500 . ?
C20 C21 1.387(3) . ?
C20 H20 0.9500 . ?
C11 H11 0.9500 . ?
C21 C22 1.387(3) . ?
C21 H21 0.9500 . ?
C22 H22 0.9500 . ?
